data_7709930
loop_
_publ_author_name
'Gonz\'alez-L\'opez, Vianney'
'Resendiz-Lara, Diego'
'Rosas-S\'anchez, Alfredo'
'Ledesma-Olvera, Lydia G.'
'Daran, Jean-Claude'
'Barquera-Lozada, Jose Enrique'
'L\'opez-Cort\'es, Jose G.'
'Ortega-Alfaro, M. Carmen'

_publ_section_title
;
 Iodine-promoted insertion of the oxygen atom from water in
 \h4-vinylketene[Fe(CO)3] complexes
;
_journal_name_full 'Dalton Transactions'
_journal_paper_doi 10.1039/D2DT00674J
_journal_year 2022
_chemical_formula_moiety 'C21 H18 Fe O3'
_chemical_formula_sum 'C21 H18 Fe O3'
_chemical_formula_weight 374.20
_space_group_crystal_system monoclinic
_space_group_IT_number 14
_space_group_name_Hall '-P 2ybc'
_space_group_name_H-M_alt 'P 1 21/c 1'
_atom_sites_solution_hydrogens geom
_atom_sites_solution_primary direct
_atom_sites_solution_secondary difmap
_audit_creation_method SHELXL-2014/6
_audit_update_record
;
2021-02-04 deposited with the CCDC.	2022-04-05 downloaded from the CCDC.
;
_cell_angle_alpha 90
_cell_angle_beta 102.644(3)
_cell_angle_gamma 90
_cell_formula_units_Z 4
_cell_length_a 9.0467(3)
_cell_length_b 16.3769(5)
_cell_length_c 11.6631(4)
_cell_measurement_reflns_used 5477
_cell_measurement_temperature 173(2)
_cell_measurement_theta_max 27.6310
_cell_measurement_theta_min 4.0580
_cell_volume 1686.06(10)
_computing_cell_refinement CrysAlisPro
_computing_data_collection 'CrysAlisPro (Rigaku Oxford Diffraction, 2016)'
_computing_data_reduction CrysAlisPro
_computing_molecular_graphics 'ORTEPIII (Burnett & Johnson, 1996); ORTEP-3 for Windows (Farrugia, 1997)'
_computing_publication_material SHELXL-2015
_computing_structure_refinement 'SHELXL (Sheldrick, 2015)'
_computing_structure_solution 'SHELXt (Sheldrick, 2015)'
_diffrn_ambient_temperature 173(2)
_diffrn_detector 'CCD plate'
_diffrn_detector_area_resol_mean 16.1978
_diffrn_detector_type Eos
_diffrn_measured_fraction_theta_full 0.971
_diffrn_measured_fraction_theta_max 0.974
_diffrn_measurement_device 'four-circle diffractometer'
_diffrn_measurement_device_type 'Xcalibur, Eos, Gemini ultra'
_diffrn_measurement_method '\w scans'
_diffrn_radiation_monochromator graphite
_diffrn_radiation_probe x-ray
_diffrn_radiation_type 'Mo K\a'
_diffrn_radiation_wavelength 0.71073
_diffrn_reflns_av_R_equivalents 0.0248
_diffrn_reflns_av_unetI/netI 0.0205
_diffrn_reflns_Laue_measured_fraction_full 0.971
_diffrn_reflns_Laue_measured_fraction_max 0.974
_diffrn_reflns_limit_h_max 11
_diffrn_reflns_limit_h_min -10
_diffrn_reflns_limit_k_max 20
_diffrn_reflns_limit_k_min -20
_diffrn_reflns_limit_l_max 14
_diffrn_reflns_limit_l_min -13
_diffrn_reflns_number 15920
_diffrn_reflns_point_group_measured_fraction_full 0.971
_diffrn_reflns_point_group_measured_fraction_max 0.974
_diffrn_reflns_theta_full 26.400
_diffrn_reflns_theta_max 26.371
_diffrn_reflns_theta_min 3.065
_diffrn_source 'Enhance (Mo) X-ray Source'
_exptl_absorpt_coefficient_mu 0.911
_exptl_absorpt_correction_T_max 1.00000
_exptl_absorpt_correction_T_min 0.76729
_exptl_absorpt_correction_type multi-scan
_exptl_absorpt_process_details
;
Empirical absorption correction using spherical harmonics,
 implemented in SCALE3 ABSPACK scaling algorithm.
CrysAlisPro (Rigaku Oxford Diffraction, 2015)
;
_exptl_crystal_colour orange
_exptl_crystal_density_diffrn 1.474
_exptl_crystal_description box
_exptl_crystal_F_000 776
_exptl_crystal_size_max 0.380
_exptl_crystal_size_mid 0.250
_exptl_crystal_size_min 0.100
_refine_diff_density_max 0.269
_refine_diff_density_min -0.277
_refine_diff_density_rms 0.045
_refine_ls_extinction_method none
_refine_ls_goodness_of_fit_ref 1.046
_refine_ls_hydrogen_treatment constr
_refine_ls_matrix_type full
_refine_ls_number_parameters 227
_refine_ls_number_reflns 3374
_refine_ls_number_restraints 0
_refine_ls_restrained_S_all 1.046
_refine_ls_R_factor_all 0.0344
_refine_ls_R_factor_gt 0.0266
_refine_ls_shift/su_max 0.001
_refine_ls_shift/su_mean 0.000
_refine_ls_structure_factor_coef Fsqd
_refine_ls_weighting_details 'w=1/[\s^2^(Fo^2^)+(0.0228P)^2^+0.9407P] where P=(Fo^2^+2Fc^2^)/3'
_refine_ls_weighting_scheme calc
_refine_ls_wR_factor_gt 0.0592
_refine_ls_wR_factor_ref 0.0628
_reflns_number_gt 2925
_reflns_number_total 3374
_reflns_threshold_expression 'I > 2\s(I)'
_cod_data_source_file d2dt00674j2.cif
_cod_data_source_block 4f
_cod_original_sg_symbol_H-M 'P 21/c'
_cod_database_code 7709930
_shelx_space_group_comment
;
The symmetry employed for this shelxl refinement is uniquely defined
by the following loop, which should always be used as a source of
symmetry information in preference to the above space-group names.
They are only intended as comments.
;
_shelx_estimated_absorpt_t_min 0.723
_shelx_estimated_absorpt_t_max 0.914
_shelxl_version_number 2014/6

loop_
_space_group_symop_operation_xyz
'x, y, z'
'-x, y+1/2, -z+1/2'
'-x, -y, -z'
'x, -y-1/2, z-1/2'

loop_
_atom_site_label
_atom_site_type_symbol
_atom_site_fract_x
_atom_site_fract_y
_atom_site_fract_z
_atom_site_U_iso_or_equiv
_atom_site_adp_type
_atom_site_occupancy
_atom_site_site_symmetry_order
_atom_site_calc_flag
_atom_site_refinement_flags_posn
_atom_site_refinement_flags_adp
_atom_site_refinement_flags_occupancy
_atom_site_disorder_assembly
_atom_site_disorder_group
Fe1 Fe 0.24415(3) 0.33698(2) 0.07312(2) 0.02124(8) Uani 1 1 d . . . . .
O1 O 0.78752(13) 0.42888(7) 0.24527(10) 0.0286(3) Uani 1 1 d . . . . .
O2 O 0.71337(14) 0.35301(8) 0.08310(10) 0.0320(3) Uani 1 1 d . . . . .
O3 O 0.83805(15) 0.37589(8) 0.78413(10) 0.0336(3) Uani 1 1 d . . . . .
C1 C 0.39720(19) 0.42650(9) 0.06248(13) 0.0210(3) Uani 1 1 d . . . . .
C2 C 0.25262(19) 0.46138(10) 0.06257(14) 0.0239(3) Uani 1 1 d . . . . .
H2 H 0.2311 0.4991 0.1186 0.029 Uiso 1 1 calc R U . . .
C3 C 0.1465(2) 0.42997(10) -0.03561(14) 0.0264(4) Uani 1 1 d . . . . .
H3 H 0.0417 0.4431 -0.0567 0.032 Uiso 1 1 calc R U . . .
C4 C 0.2240(2) 0.37568(10) -0.09656(14) 0.0269(4) Uani 1 1 d . . . . .
H4 H 0.1800 0.3461 -0.1657 0.032 Uiso 1 1 calc R U . . .
C5 C 0.37857(19) 0.37298(10) -0.03698(14) 0.0248(4) Uani 1 1 d . . . . .
H5 H 0.4559 0.3414 -0.0590 0.030 Uiso 1 1 calc R U . . .
C6 C 0.3350(2) 0.26510(12) 0.21271(17) 0.0399(5) Uani 1 1 d . . . . .
H6 H 0.4355 0.2687 0.2584 0.048 Uiso 1 1 calc R U . . .
C7 C 0.2865(2) 0.21649(11) 0.11219(19) 0.0384(5) Uani 1 1 d . . . . .
H7 H 0.3486 0.1813 0.0782 0.046 Uiso 1 1 calc R U . . .
C8 C 0.1297(2) 0.22896(12) 0.07063(19) 0.0416(5) Uani 1 1 d . . . . .
H8 H 0.0680 0.2037 0.0036 0.050 Uiso 1 1 calc R U . . .
C9 C 0.0807(2) 0.28477(13) 0.1448(2) 0.0457(5) Uani 1 1 d . . . . .
H9 H -0.0200 0.3040 0.1369 0.055 Uiso 1 1 calc R U . . .
C10 C 0.2071(3) 0.30784(13) 0.23397(18) 0.0457(5) Uani 1 1 d . . . . .
H10 H 0.2063 0.3450 0.2964 0.055 Uiso 1 1 calc R U . . .
C21 C 0.53489(18) 0.44169(9) 0.15203(13) 0.0214(3) Uani 1 1 d . . . . .
C22 C 0.5569(2) 0.49006(10) 0.24595(14) 0.0266(4) Uani 1 1 d . . . . .
H22 H 0.4804 0.5226 0.2676 0.032 Uiso 1 1 calc R U . . .
C23 C 0.7176(2) 0.48639(10) 0.31286(14) 0.0280(4) Uani 1 1 d . . . . .
H23 H 0.7655 0.5413 0.3114 0.034 Uiso 1 1 calc R U . . .
C24 C 0.68190(19) 0.40217(10) 0.15076(14) 0.0240(4) Uani 1 1 d . . . . .
C231 C 0.74183(19) 0.45704(10) 0.43845(14) 0.0261(4) Uani 1 1 d . . . . .
C232 C 0.8295(2) 0.50211(10) 0.52951(15) 0.0285(4) Uani 1 1 d . . . . .
H232 H 0.8699 0.5532 0.5130 0.034 Uiso 1 1 calc R U . . .
C233 C 0.8586(2) 0.47353(11) 0.64376(15) 0.0302(4) Uani 1 1 d . . . . .
H233 H 0.9183 0.5051 0.7052 0.036 Uiso 1 1 calc R U . . .
C234 C 0.80088(19) 0.39880(10) 0.66867(14) 0.0246(4) Uani 1 1 d . . . . .
C235 C 0.7125(2) 0.35303(10) 0.57956(15) 0.0291(4) Uani 1 1 d . . . . .
H235 H 0.6725 0.3019 0.5963 0.035 Uiso 1 1 calc R U . . .
C236 C 0.6833(2) 0.38302(11) 0.46543(15) 0.0325(4) Uani 1 1 d . . . . .
H236 H 0.6217 0.3520 0.4043 0.039 Uiso 1 1 calc R U . . .
C237 C 0.7831(2) 0.30034(12) 0.81662(15) 0.0363(4) Uani 1 1 d . . . . .
H23A H 0.6721 0.3004 0.7958 0.054 Uiso 1 1 calc R U . . .
H23B H 0.8177 0.2924 0.9016 0.054 Uiso 1 1 calc R U . . .
H23C H 0.8215 0.2559 0.7750 0.054 Uiso 1 1 calc R U . . .

loop_
_atom_site_aniso_label
_atom_site_aniso_U_11
_atom_site_aniso_U_22
_atom_site_aniso_U_33
_atom_site_aniso_U_23
_atom_site_aniso_U_13
_atom_site_aniso_U_12
Fe1 0.02099(13) 0.01936(13) 0.02373(13) 0.00287(9) 0.00563(9) 0.00217(9)
O1 0.0248(6) 0.0332(7) 0.0271(6) 0.0013(5) 0.0040(5) -0.0001(5)
O2 0.0320(7) 0.0351(7) 0.0306(7) -0.0022(6) 0.0106(5) 0.0065(5)
O3 0.0447(8) 0.0336(7) 0.0205(6) -0.0033(5) 0.0029(5) -0.0062(6)
C1 0.0276(9) 0.0174(8) 0.0183(7) 0.0030(6) 0.0059(6) -0.0003(6)
C2 0.0308(9) 0.0183(8) 0.0217(8) 0.0005(7) 0.0036(7) 0.0057(7)
C3 0.0296(9) 0.0229(8) 0.0243(8) 0.0032(7) 0.0003(7) 0.0056(7)
C4 0.0361(10) 0.0242(9) 0.0192(8) -0.0007(7) 0.0035(7) -0.0008(7)
C5 0.0302(9) 0.0229(8) 0.0235(8) -0.0010(7) 0.0108(7) -0.0002(7)
C6 0.0348(11) 0.0367(11) 0.0430(11) 0.0225(9) -0.0028(9) -0.0054(8)
C7 0.0364(11) 0.0216(9) 0.0597(13) 0.0129(9) 0.0157(9) 0.0053(8)
C8 0.0356(11) 0.0281(10) 0.0575(13) 0.0105(9) 0.0028(9) -0.0081(8)
C9 0.0291(10) 0.0467(12) 0.0671(14) 0.0280(11) 0.0229(10) 0.0057(9)
C10 0.0742(16) 0.0358(11) 0.0337(10) 0.0119(9) 0.0263(11) 0.0022(11)
C21 0.0259(8) 0.0173(8) 0.0220(8) 0.0049(6) 0.0072(6) 0.0001(6)
C22 0.0325(10) 0.0203(8) 0.0254(8) 0.0014(7) 0.0030(7) 0.0035(7)
C23 0.0332(10) 0.0224(9) 0.0270(9) -0.0006(7) 0.0035(7) -0.0027(7)
C24 0.0261(9) 0.0240(8) 0.0231(8) 0.0059(7) 0.0076(7) -0.0014(7)
C231 0.0256(9) 0.0246(9) 0.0262(8) -0.0016(7) 0.0019(7) 0.0012(7)
C232 0.0303(10) 0.0234(9) 0.0311(9) -0.0034(7) 0.0053(7) -0.0046(7)
C233 0.0313(10) 0.0300(10) 0.0277(9) -0.0089(8) 0.0028(7) -0.0068(7)
C234 0.0232(8) 0.0284(9) 0.0219(8) -0.0039(7) 0.0039(7) 0.0031(7)
C235 0.0341(10) 0.0229(9) 0.0281(9) -0.0007(7) 0.0022(7) -0.0058(7)
C236 0.0384(11) 0.0293(10) 0.0245(9) -0.0033(7) -0.0045(7) -0.0096(8)
C237 0.0458(12) 0.0380(11) 0.0249(9) 0.0008(8) 0.0074(8) -0.0047(9)

loop_
_atom_type_symbol
_atom_type_description
_atom_type_scat_dispersion_real
_atom_type_scat_dispersion_imag
_atom_type_scat_source
C C 0.0033 0.0016 'International Tables Vol C Tables 4.2.6.8 and 6.1.1.4'
H H 0.0000 0.0000 'International Tables Vol C Tables 4.2.6.8 and 6.1.1.4'
O O 0.0106 0.0060 'International Tables Vol C Tables 4.2.6.8 and 6.1.1.4'
Fe Fe 0.3463 0.8444 'International Tables Vol C Tables 4.2.6.8 and 6.1.1.4'

loop_
_geom_angle_atom_site_label_1
_geom_angle_atom_site_label_2
_geom_angle_atom_site_label_3
_geom_angle
_geom_angle_site_symmetry_1
_geom_angle_site_symmetry_3
_geom_angle_publ_flag
C6 Fe1 C10 40.88(9) . . ?
C6 Fe1 C9 68.32(8) . . ?
C10 Fe1 C9 40.76(9) . . ?
C6 Fe1 C1 107.73(7) . . ?
C10 Fe1 C1 118.44(8) . . ?
C9 Fe1 C1 152.82(8) . . ?
C6 Fe1 C5 118.68(8) . . ?
C10 Fe1 C5 152.90(9) . . ?
C9 Fe1 C5 164.86(8) . . ?
C1 Fe1 C5 41.18(6) . . ?
C6 Fe1 C7 40.37(8) . . ?
C10 Fe1 C7 68.17(9) . . ?
C9 Fe1 C7 67.70(8) . . ?
C1 Fe1 C7 127.71(7) . . ?
C5 Fe1 C7 108.14(7) . . ?
C6 Fe1 C2 127.75(7) . . ?
C10 Fe1 C2 107.79(8) . . ?
C9 Fe1 C2 118.88(8) . . ?
C1 Fe1 C2 40.94(6) . . ?
C5 Fe1 C2 68.81(7) . . ?
C7 Fe1 C2 165.69(8) . . ?
C6 Fe1 C8 67.98(8) . . ?
C10 Fe1 C8 67.99(9) . . ?
C9 Fe1 C8 39.95(9) . . ?
C1 Fe1 C8 165.64(8) . . ?
C5 Fe1 C8 127.62(8) . . ?
C7 Fe1 C8 40.32(8) . . ?
C2 Fe1 C8 152.43(8) . . ?
C6 Fe1 C4 152.72(8) . . ?
C10 Fe1 C4 165.12(8) . . ?
C9 Fe1 C4 127.37(8) . . ?
C1 Fe1 C4 68.69(6) . . ?
C5 Fe1 C4 40.64(7) . . ?
C7 Fe1 C4 119.16(8) . . ?
C2 Fe1 C4 68.27(6) . . ?
C8 Fe1 C4 108.43(8) . . ?
C6 Fe1 C3 165.60(8) . . ?
C10 Fe1 C3 127.46(8) . . ?
C9 Fe1 C3 108.15(8) . . ?
C1 Fe1 C3 68.62(7) . . ?
C5 Fe1 C3 68.42(7) . . ?
C7 Fe1 C3 152.68(8) . . ?
C2 Fe1 C3 40.56(6) . . ?
C8 Fe1 C3 118.96(7) . . ?
C4 Fe1 C3 40.41(7) . . ?
C24 O1 C23 109.51(13) . . ?
C234 O3 C237 118.59(13) . . ?
C2 C1 C5 107.43(14) . . ?
C2 C1 C21 124.70(14) . . ?
C5 C1 C21 127.82(15) . . ?
C2 C1 Fe1 69.70(9) . . ?
C5 C1 Fe1 69.43(9) . . ?
C21 C1 Fe1 124.26(11) . . ?
C3 C2 C1 108.22(14) . . ?
C3 C2 Fe1 70.11(9) . . ?
C1 C2 Fe1 69.36(9) . . ?
C3 C2 H2 125.9 . . ?
C1 C2 H2 125.9 . . ?
Fe1 C2 H2 126.2 . . ?
C4 C3 C2 108.06(15) . . ?
C4 C3 Fe1 69.57(9) . . ?
C2 C3 Fe1 69.33(9) . . ?
C4 C3 H3 126.0 . . ?
C2 C3 H3 126.0 . . ?
Fe1 C3 H3 126.7 . . ?
C3 C4 C5 108.48(14) . . ?
C3 C4 Fe1 70.02(9) . . ?
C5 C4 Fe1 69.36(9) . . ?
C3 C4 H4 125.8 . . ?
C5 C4 H4 125.8 . . ?
Fe1 C4 H4 126.4 . . ?
C4 C5 C1 107.80(15) . . ?
C4 C5 Fe1 70.00(10) . . ?
C1 C5 Fe1 69.40(9) . . ?
C4 C5 H5 126.1 . . ?
C1 C5 H5 126.1 . . ?
Fe1 C5 H5 126.1 . . ?
C7 C6 C10 107.91(18) . . ?
C7 C6 Fe1 70.24(11) . . ?
C10 C6 Fe1 69.64(11) . . ?
C7 C6 H6 126.0 . . ?
C10 C6 H6 126.0 . . ?
Fe1 C6 H6 125.6 . . ?
C6 C7 C8 108.16(18) . . ?
C6 C7 Fe1 69.39(10) . . ?
C8 C7 Fe1 70.00(10) . . ?
C6 C7 H7 125.9 . . ?
C8 C7 H7 125.9 . . ?
Fe1 C7 H7 126.3 . . ?
C9 C8 C7 108.29(19) . . ?
C9 C8 Fe1 69.72(11) . . ?
C7 C8 Fe1 69.68(11) . . ?
C9 C8 H8 125.9 . . ?
C7 C8 H8 125.9 . . ?
Fe1 C8 H8 126.3 . . ?
C8 C9 C10 108.34(18) . . ?
C8 C9 Fe1 70.33(11) . . ?
C10 C9 Fe1 69.42(11) . . ?
C8 C9 H9 125.8 . . ?
C10 C9 H9 125.8 . . ?
Fe1 C9 H9 126.0 . . ?
C9 C10 C6 107.30(19) . . ?
C9 C10 Fe1 69.82(11) . . ?
C6 C10 Fe1 69.48(11) . . ?
C9 C10 H10 126.3 . . ?
C6 C10 H10 126.3 . . ?
Fe1 C10 H10 125.9 . . ?
C22 C21 C1 129.79(16) . . ?
C22 C21 C24 107.18(14) . . ?
C1 C21 C24 123.03(14) . . ?
C21 C22 C23 111.05(15) . . ?
C21 C22 H22 124.5 . . ?
C23 C22 H22 124.5 . . ?
O1 C23 C22 103.38(13) . . ?
O1 C23 C231 109.29(13) . . ?
C22 C23 C231 115.96(15) . . ?
O1 C23 H23 109.3 . . ?
C22 C23 H23 109.3 . . ?
C231 C23 H23 109.3 . . ?
O2 C24 O1 121.33(15) . . ?
O2 C24 C21 129.78(15) . . ?
O1 C24 C21 108.88(14) . . ?
C236 C231 C232 118.24(15) . . ?
C236 C231 C23 121.09(15) . . ?
C232 C231 C23 120.61(15) . . ?
C233 C232 C231 120.88(16) . . ?
C233 C232 H232 119.6 . . ?
C231 C232 H232 119.6 . . ?
C232 C233 C234 120.00(15) . . ?
C232 C233 H233 120.0 . . ?
C234 C233 H233 120.0 . . ?
O3 C234 C235 124.60(16) . . ?
O3 C234 C233 115.22(14) . . ?
C235 C234 C233 120.18(15) . . ?
C234 C235 C236 119.04(16) . . ?
C234 C235 H235 120.5 . . ?
C236 C235 H235 120.5 . . ?
C231 C236 C235 121.66(16) . . ?
C231 C236 H236 119.2 . . ?
C235 C236 H236 119.2 . . ?
O3 C237 H23A 109.5 . . ?
O3 C237 H23B 109.5 . . ?
H23A C237 H23B 109.5 . . ?
O3 C237 H23C 109.5 . . ?
H23A C237 H23C 109.5 . . ?
H23B C237 H23C 109.5 . . ?

loop_
_geom_bond_atom_site_label_1
_geom_bond_atom_site_label_2
_geom_bond_distance
_geom_bond_site_symmetry_2
_geom_bond_publ_flag
Fe1 C6 2.0312(18) . ?
Fe1 C10 2.0334(19) . ?
Fe1 C9 2.0387(19) . ?
Fe1 C1 2.0388(16) . ?
Fe1 C5 2.0393(16) . ?
Fe1 C7 2.0424(18) . ?
Fe1 C2 2.0434(16) . ?
Fe1 C8 2.0467(18) . ?
Fe1 C4 2.0478(16) . ?
Fe1 C3 2.0537(16) . ?
O1 C24 1.363(2) . ?
O1 C23 1.458(2) . ?
O2 C24 1.204(2) . ?
O3 C234 1.367(2) . ?
O3 C237 1.416(2) . ?
C1 C2 1.427(2) . ?
C1 C5 1.434(2) . ?
C1 C21 1.461(2) . ?
C2 C3 1.420(2) . ?
C2 H2 0.9500 . ?
C3 C4 1.416(2) . ?
C3 H3 0.9500 . ?
C4 C5 1.419(2) . ?
C4 H4 0.9500 . ?
C5 H5 0.9500 . ?
C6 C7 1.406(3) . ?
C6 C10 1.419(3) . ?
C6 H6 0.9500 . ?
C7 C8 1.409(3) . ?
C7 H7 0.9500 . ?
C8 C9 1.396(3) . ?
C8 H8 0.9500 . ?
C9 C10 1.418(3) . ?
C9 H9 0.9500 . ?
C10 H10 0.9500 . ?
C21 C22 1.331(2) . ?
C21 C24 1.482(2) . ?
C22 C23 1.493(2) . ?
C22 H22 0.9500 . ?
C23 C231 1.511(2) . ?
C23 H23 1.0000 . ?
C231 C236 1.386(2) . ?
C231 C232 1.390(2) . ?
C232 C233 1.382(2) . ?
C232 H232 0.9500 . ?
C233 C234 1.386(2) . ?
C233 H233 0.9500 . ?
C234 C235 1.385(2) . ?
C235 C236 1.389(2) . ?
C235 H235 0.9500 . ?
C236 H236 0.9500 . ?
C237 H23A 0.9800 . ?
C237 H23B 0.9800 . ?
C237 H23C 0.9800 . ?

loop_
_geom_hbond_atom_site_label_D
_geom_hbond_atom_site_label_H
_geom_hbond_atom_site_label_A
_geom_hbond_distance_DH
_geom_hbond_distance_HA
_geom_hbond_distance_DA
_geom_hbond_angle_DHA
_geom_hbond_site_symmetry_A
C235 H235 O2 0.95 2.57 3.375(2) 142.3 4_566
